data_7064441
loop_
_publ_author_name
'Qu, Ziyi'
'Zhao, Jinjin'
'Ren, Ning'
'Zhang, Jianjun'

_publ_section_title
;
 Synthesis, structures, thermal decomposition mechanism, and luminescence
 properties of Sm(iii), Pr(iii), Nd(iii), and La(iii) complexes with
 diverse carboxylate coordination modes
;
_journal_name_full 'New Journal of Chemistry'
_journal_paper_doi 10.1039/D5NJ05019G
_journal_year 2026
_chemical_formula_moiety 'C72 H66 N4 Nd2 O12, H2 O'
_chemical_formula_sum 'C72 H68 N4 Nd2 O13'
_chemical_formula_weight 1485.78
_space_group_crystal_system triclinic
_space_group_IT_number 2
_space_group_name_Hall '-P 1'
_space_group_name_H-M_alt 'P -1'
_atom_sites_solution_hydrogens mixed
_atom_sites_solution_primary dual
_audit_creation_date 2025-04-15
_audit_creation_method
;
Olex2 1.3
(compiled 2020.07.31 svn.rc2a77460 for OlexSys, GUI svn.r6145)
;
_audit_update_record
;
2025-09-22 deposited with the CCDC.	2026-05-26 downloaded from the CCDC.
;
_cell_angle_alpha 88.981(4)
_cell_angle_beta 67.262(3)
_cell_angle_gamma 81.700(3)
_cell_formula_units_Z 1
_cell_length_a 10.7209(10)
_cell_length_b 12.6673(12)
_cell_length_c 12.6770(13)
_cell_measurement_reflns_used 9978
_cell_measurement_temperature 100.0
_cell_measurement_theta_max 28.32
_cell_measurement_theta_min 2.83
_cell_volume 1569.8(3)
_computing_cell_refinement 'SAINT V8.40A (Bruker, 2019)'
_computing_data_reduction 'SAINT V8.40A (Bruker, 2019)'
_computing_molecular_graphics 'Olex2 1.3 (Dolomanov et al., 2009)'
_computing_publication_material 'Olex2 1.3 (Dolomanov et al., 2009)'
_computing_structure_refinement 'SHELXL 2019/3 (Sheldrick, 2015)'
_computing_structure_solution 'SHELXT 2014/5 (Sheldrick, 2014)'
_diffrn_ambient_temperature 100.0
_diffrn_measured_fraction_theta_full 0.998
_diffrn_measured_fraction_theta_max 0.997
_diffrn_measurement_device_type 'Bruker APEX-II CCD'
_diffrn_measurement_method '\f and \w scans'
_diffrn_radiation_type MoK\a
_diffrn_radiation_wavelength 0.71073
_diffrn_reflns_av_R_equivalents 0.0464
_diffrn_reflns_av_unetI/netI 0.0426
_diffrn_reflns_Laue_measured_fraction_full 0.998
_diffrn_reflns_Laue_measured_fraction_max 0.997
_diffrn_reflns_limit_h_max 13
_diffrn_reflns_limit_h_min -13
_diffrn_reflns_limit_k_max 15
_diffrn_reflns_limit_k_min -15
_diffrn_reflns_limit_l_max 15
_diffrn_reflns_limit_l_min -15
_diffrn_reflns_number 24845
_diffrn_reflns_point_group_measured_fraction_full 0.998
_diffrn_reflns_point_group_measured_fraction_max 0.997
_diffrn_reflns_theta_full 25.242
_diffrn_reflns_theta_max 26.371
_diffrn_reflns_theta_min 2.825
_diffrn_source_current 30.0
_diffrn_source_power 1.5
_diffrn_source_voltage 50.0
_diffrn_standards_number 0
_exptl_absorpt_coefficient_mu 1.705
_exptl_absorpt_correction_T_max 0.7457
_exptl_absorpt_correction_T_min 0.5797
_exptl_absorpt_correction_type multi-scan
_exptl_absorpt_process_details
;
SADABS-2016/2 (Bruker,2016/2) was used for absorption correction.
wR2(int) was 0.0894 before and 0.0681 after correction.
The Ratio of minimum to maximum transmission is 0.7774.
The \l/2 correction factor is Not present.
;
_exptl_crystal_colour colourless
_exptl_crystal_colour_primary colourless
_exptl_crystal_density_diffrn 1.572
_exptl_crystal_description block
_exptl_crystal_F_000 752
_exptl_crystal_size_max 0.22
_exptl_crystal_size_mid 0.12
_exptl_crystal_size_min 0.06
_refine_diff_density_max 1.473
_refine_diff_density_min -1.678
_refine_diff_density_rms 0.149
_refine_ls_extinction_method none
_refine_ls_goodness_of_fit_ref 1.088
_refine_ls_hydrogen_treatment constr
_refine_ls_matrix_type full
_refine_ls_number_parameters 420
_refine_ls_number_reflns 6409
_refine_ls_number_restraints 0
_refine_ls_restrained_S_all 1.088
_refine_ls_R_factor_all 0.0515
_refine_ls_R_factor_gt 0.0451
_refine_ls_shift/su_max 0.001
_refine_ls_shift/su_mean 0.000
_refine_ls_structure_factor_coef Fsqd
_refine_ls_weighting_details 'w=1/[\s^2^(Fo^2^)+(0.0272P)^2^+9.6692P] where P=(Fo^2^+2Fc^2^)/3'
_refine_ls_weighting_scheme calc
_refine_ls_wR_factor_gt 0.0987
_refine_ls_wR_factor_ref 0.1033
_reflns_Friedel_coverage 0.000
_reflns_number_gt 5782
_reflns_number_total 6409
_reflns_threshold_expression 'I > 2\s(I)'
_cod_data_source_file d5nj05019g2.cif
_cod_data_source_block mo_250401f2-nda_a
_cod_database_code 7064441
_shelx_shelxl_version_number 2019/3
_shelx_space_group_comment
;
The symmetry employed for this shelxl refinement is uniquely defined
by the following loop, which should always be used as a source of
symmetry information in preference to the above space-group names.
They are only intended as comments.
;
_shelx_estimated_absorpt_t_max 0.905
_shelx_estimated_absorpt_t_min 0.705
_olex2_refinement_description
;
1. Fixed Uiso
 At 1.2 times of:
  All C(H) groups
 At 1.5 times of:
  All C(H,H,H) groups, All O(H,H) groups
2. Others
 Fixed Sof: O7(0.5) H7A(0.5) H7B(0.5)
3.a Riding coordinates:
 O7(H7A,H7B)
3.b Aromatic/amide H refined with riding coordinates:
 C19(H19), C25(H25), C23(H23), C7(H7), C11(H11), C34(H34), C3(H3), C15(H15),
 C14(H14), C22(H22), C21(H21), C13(H13), C28(H28), C4(H4), C27(H27), C32(H32),
 C31(H31), C5(H5)
3.c Idealised Me refined as rotating group:
 C36(H36A,H36B,H36C), C35(H35A,H35B,H35C), C16(H16A,H16B,H16C), C8(H8A,H8B,
 H8C), C24(H24A,H24B,H24C)
;
_olex2_submission_special_instructions 'No special instructions were received'

loop_
_space_group_symop_operation_xyz
'x, y, z'
'-x, -y, -z'

loop_
_atom_site_label
_atom_site_type_symbol
_atom_site_fract_x
_atom_site_fract_y
_atom_site_fract_z
_atom_site_U_iso_or_equiv
_atom_site_adp_type
_atom_site_occupancy
_atom_site_site_symmetry_order
_atom_site_calc_flag
_atom_site_refinement_flags_posn
_atom_site_refinement_flags_adp
_atom_site_refinement_flags_occupancy
_atom_site_disorder_assembly
_atom_site_disorder_group
Nd1 Nd 0.87715(2) 0.51034(2) 0.66866(2) 0.01633(9) Uani 1 1 d . . . . .
O1 O 0.8687(3) 0.5794(3) 0.4918(3) 0.0192(7) Uani 1 1 d . . . . .
O2 O 0.9306(3) 0.5990(3) 0.3049(3) 0.0203(7) Uani 1 1 d . . . . .
O6 O 0.9731(3) 0.3554(3) 0.3871(3) 0.0190(7) Uani 1 1 d . . . . .
O5 O 0.8686(3) 0.3489(3) 0.5773(3) 0.0224(7) Uani 1 1 d . . . . .
O4 O 0.8542(4) 0.6039(3) 0.8567(3) 0.0301(8) Uani 1 1 d . . . . .
O3 O 0.7349(3) 0.6808(3) 0.7613(3) 0.0286(8) Uani 1 1 d . . . . .
N2 N 0.6167(4) 0.4920(3) 0.7250(3) 0.0207(8) Uani 1 1 d . . . . .
N1 N 0.7565(4) 0.3925(3) 0.8459(3) 0.0210(8) Uani 1 1 d . . . . .
C17 C 0.9124(4) 0.3082(4) 0.4767(4) 0.0193(9) Uani 1 1 d . . . . .
C1 C 0.8502(4) 0.6253(4) 0.4077(4) 0.0181(9) Uani 1 1 d . . . . .
C9 C 0.7834(5) 0.6850(4) 0.8377(4) 0.0235(11) Uani 1 1 d . . . . .
C18 C 0.8912(4) 0.1949(4) 0.4628(4) 0.0194(9) Uani 1 1 d . . . . .
C10 C 0.7556(5) 0.7878(4) 0.9039(4) 0.0279(11) Uani 1 1 d . . . . .
C2 C 0.7297(5) 0.7102(4) 0.4298(4) 0.0202(10) Uani 1 1 d . . . . .
C19 C 0.9299(5) 0.1477(4) 0.3542(4) 0.0239(10) Uani 1 1 d . . . . .
H19 H 0.967800 0.188054 0.288555 0.029 Uiso 1 1 calc R U . . .
C25 C 0.5517(5) 0.5391(4) 0.6632(4) 0.0250(11) Uani 1 1 d . . . . .
H25 H 0.604375 0.572044 0.595964 0.030 Uiso 1 1 calc R U . . .
C29 C 0.5445(5) 0.4434(4) 0.8201(4) 0.0238(10) Uani 1 1 d . . . . .
C23 C 0.8354(5) 0.1360(4) 0.5592(4) 0.0246(10) Uani 1 1 d . . . . .
H23 H 0.807265 0.167648 0.633726 0.030 Uiso 1 1 calc R U . . .
C30 C 0.6189(5) 0.3927(4) 0.8882(4) 0.0255(11) Uani 1 1 d . . . . .
C26 C 0.4113(5) 0.5447(4) 0.6884(5) 0.0251(11) Uani 1 1 d . . . . .
C7 C 0.6621(5) 0.7618(4) 0.5381(4) 0.0211(10) Uani 1 1 d . . . . .
H7 H 0.696501 0.745864 0.596199 0.025 Uiso 1 1 calc R U . . .
C11 C 0.7080(5) 0.8823(5) 0.8628(4) 0.0316(12) Uani 1 1 d . . . . .
H11 H 0.693193 0.878634 0.793836 0.038 Uiso 1 1 calc R U . . .
C36 C 0.3473(5) 0.6017(5) 0.6138(5) 0.0333(12) Uani 1 1 d . . . . .
H36A H 0.299975 0.672072 0.648979 0.050 Uiso 1 1 calc R U . . .
H36B H 0.281545 0.560100 0.604689 0.050 Uiso 1 1 calc R U . . .
H36C H 0.418428 0.610349 0.538578 0.050 Uiso 1 1 calc R U . . .
C34 C 0.8272(5) 0.3450(4) 0.9049(4) 0.0249(10) Uani 1 1 d . . . . .
H34 H 0.923410 0.344237 0.874154 0.030 Uiso 1 1 calc R U . . .
C20 C 0.9140(5) 0.0421(4) 0.3401(5) 0.0265(11) Uani 1 1 d . . . . .
C3 C 0.6823(6) 0.7354(4) 0.3441(4) 0.0284(11) Uani 1 1 d . . . . .
H3 H 0.730320 0.703017 0.269638 0.034 Uiso 1 1 calc R U . . .
C12 C 0.6817(6) 0.9813(5) 0.9196(5) 0.0358(13) Uani 1 1 d . . . . .
C15 C 0.7746(6) 0.7929(5) 1.0048(5) 0.0318(12) Uani 1 1 d . . . . .
H15 H 0.808051 0.729849 1.033242 0.038 Uiso 1 1 calc R U . . .
C6 C 0.5445(5) 0.8366(4) 0.5613(4) 0.0264(11) Uani 1 1 d . . . . .
C14 C 0.7451(6) 0.8901(5) 1.0655(5) 0.0362(13) Uani 1 1 d . . . . .
H14 H 0.755939 0.892655 1.136293 0.043 Uiso 1 1 calc R U . . .
C22 C 0.8214(5) 0.0298(4) 0.5451(5) 0.0318(12) Uani 1 1 d . . . . .
H22 H 0.784338 -0.011009 0.610585 0.038 Uiso 1 1 calc R U . . .
C21 C 0.8608(5) -0.0165(4) 0.4369(5) 0.0319(12) Uani 1 1 d . . . . .
H21 H 0.851373 -0.089021 0.428735 0.038 Uiso 1 1 calc R U . . .
C13 C 0.7000(6) 0.9828(5) 1.0233(5) 0.0380(13) Uani 1 1 d . . . . .
H13 H 0.681171 1.048638 1.065195 0.046 Uiso 1 1 calc R U . . .
C33 C 0.7688(6) 0.2963(4) 1.0088(5) 0.0310(12) Uani 1 1 d . . . . .
C28 C 0.4032(5) 0.4435(5) 0.8508(5) 0.0354(13) Uani 1 1 d . . . . .
H28 H 0.352818 0.408297 0.917127 0.042 Uiso 1 1 calc R U . . .
C4 C 0.5640(6) 0.8082(5) 0.3674(5) 0.0371(14) Uani 1 1 d . . . . .
H4 H 0.529621 0.824393 0.309293 0.045 Uiso 1 1 calc R U . . .
C27 C 0.3383(5) 0.4941(5) 0.7856(5) 0.0333(12) Uani 1 1 d . . . . .
H27 H 0.242988 0.494441 0.807140 0.040 Uiso 1 1 calc R U . . .
C32 C 0.6288(6) 0.3017(5) 1.0536(5) 0.0352(13) Uani 1 1 d . . . . .
H32 H 0.583841 0.272397 1.125532 0.042 Uiso 1 1 calc R U . . .
C31 C 0.5532(6) 0.3501(4) 0.9936(5) 0.0352(13) Uani 1 1 d . . . . .
H31 H 0.456548 0.353993 1.024711 0.042 Uiso 1 1 calc R U . . .
C5 C 0.4959(6) 0.8575(4) 0.4759(5) 0.0329(12) Uani 1 1 d . . . . .
H5 H 0.414365 0.906462 0.491457 0.040 Uiso 1 1 calc R U . . .
C35 C 0.8575(6) 0.2447(5) 1.0686(5) 0.0415(15) Uani 1 1 d . . . . .
H35A H 0.916898 0.181692 1.023115 0.062 Uiso 1 1 calc R U . . .
H35B H 0.799577 0.223141 1.144261 0.062 Uiso 1 1 calc R U . . .
H35C H 0.913889 0.295687 1.077206 0.062 Uiso 1 1 calc R U . . .
C16 C 0.6367(7) 1.0828(5) 0.8724(5) 0.0421(15) Uani 1 1 d . . . . .
H16A H 0.709630 1.127340 0.849123 0.063 Uiso 1 1 calc R U . . .
H16B H 0.554067 1.121617 0.931294 0.063 Uiso 1 1 calc R U . . .
H16C H 0.617002 1.065513 0.805864 0.063 Uiso 1 1 calc R U . . .
C8 C 0.4706(6) 0.8920(5) 0.6782(5) 0.0358(13) Uani 1 1 d . . . . .
H8A H 0.504081 0.855080 0.732864 0.054 Uiso 1 1 calc R U . . .
H8B H 0.372174 0.890676 0.703393 0.054 Uiso 1 1 calc R U . . .
H8C H 0.487696 0.966210 0.674044 0.054 Uiso 1 1 calc R U . . .
C24 C 0.9573(7) -0.0084(5) 0.2217(6) 0.0427(15) Uani 1 1 d . . . . .
H24A H 0.879502 0.001597 0.198251 0.064 Uiso 1 1 calc R U . . .
H24B H 0.988429 -0.084959 0.222756 0.064 Uiso 1 1 calc R U . . .
H24C H 1.032044 0.025298 0.167455 0.064 Uiso 1 1 calc R U . . .
O7 O 0.9699(13) 0.5422(8) 1.0249(11) 0.073(3) Uani 0.5 1 d . . P A -1
H7A H 0.970742 0.511958 0.963521 0.110 Uiso 0.5 1 d R U P A -1
H7B H 0.976252 0.602698 0.991011 0.110 Uiso 0.5 1 d R U P A -1

loop_
_atom_site_aniso_label
_atom_site_aniso_U_11
_atom_site_aniso_U_22
_atom_site_aniso_U_33
_atom_site_aniso_U_23
_atom_site_aniso_U_13
_atom_site_aniso_U_12
Nd1 0.01107(13) 0.02191(14) 0.01432(13) 0.00224(9) -0.00255(9) -0.00422(9)
O1 0.0150(16) 0.0242(17) 0.0205(16) 0.0050(13) -0.0085(13) -0.0057(13)
O2 0.0125(15) 0.0303(18) 0.0155(16) 0.0003(13) -0.0030(13) -0.0018(13)
O6 0.0146(16) 0.0243(17) 0.0170(16) 0.0027(13) -0.0030(13) -0.0088(13)
O5 0.0194(17) 0.0280(18) 0.0166(16) -0.0002(13) -0.0015(13) -0.0097(14)
O4 0.039(2) 0.031(2) 0.0207(18) 0.0060(15) -0.0095(16) -0.0128(17)
O3 0.0151(17) 0.035(2) 0.032(2) -0.0121(16) -0.0042(15) -0.0033(15)
N2 0.017(2) 0.021(2) 0.023(2) 0.0026(16) -0.0066(16) -0.0045(16)
N1 0.0150(19) 0.023(2) 0.020(2) -0.0003(16) -0.0012(16) -0.0037(16)
C17 0.008(2) 0.027(2) 0.023(2) 0.0008(19) -0.0056(18) -0.0021(18)
C1 0.012(2) 0.023(2) 0.019(2) 0.0019(18) -0.0044(18) -0.0042(18)
C9 0.018(2) 0.031(3) 0.015(2) -0.0024(19) 0.0040(18) -0.012(2)
C18 0.010(2) 0.020(2) 0.026(2) 0.0008(18) -0.0057(18) 0.0004(17)
C10 0.017(2) 0.036(3) 0.025(3) -0.001(2) 0.000(2) -0.012(2)
C2 0.019(2) 0.019(2) 0.021(2) 0.0021(18) -0.0058(19) -0.0022(18)
C19 0.015(2) 0.025(3) 0.030(3) 0.003(2) -0.006(2) -0.0048(19)
C25 0.019(2) 0.029(3) 0.026(3) 0.004(2) -0.006(2) -0.008(2)
C29 0.018(2) 0.024(2) 0.025(3) 0.0055(19) -0.003(2) -0.0050(19)
C23 0.014(2) 0.030(3) 0.027(3) 0.005(2) -0.004(2) -0.0068(19)
C30 0.020(2) 0.029(3) 0.023(3) 0.001(2) -0.004(2) -0.004(2)
C26 0.016(2) 0.024(3) 0.035(3) 0.001(2) -0.010(2) -0.0031(19)
C7 0.017(2) 0.024(2) 0.020(2) 0.0015(18) -0.0046(19) -0.0034(19)
C11 0.025(3) 0.043(3) 0.022(3) -0.004(2) -0.002(2) -0.008(2)
C36 0.023(3) 0.038(3) 0.042(3) 0.003(2) -0.015(2) -0.005(2)
C34 0.020(2) 0.031(3) 0.022(2) 0.004(2) -0.007(2) -0.004(2)
C20 0.015(2) 0.023(3) 0.040(3) -0.003(2) -0.010(2) 0.0009(19)
C3 0.033(3) 0.028(3) 0.023(3) 0.000(2) -0.012(2) 0.004(2)
C12 0.030(3) 0.039(3) 0.033(3) 0.000(2) -0.005(2) -0.009(2)
C15 0.027(3) 0.036(3) 0.030(3) 0.000(2) -0.007(2) -0.009(2)
C6 0.021(3) 0.025(3) 0.028(3) 0.002(2) -0.006(2) 0.002(2)
C14 0.040(3) 0.049(4) 0.024(3) -0.003(2) -0.013(2) -0.017(3)
C22 0.023(3) 0.028(3) 0.044(3) 0.012(2) -0.011(2) -0.009(2)
C21 0.022(3) 0.023(3) 0.055(4) 0.002(2) -0.017(3) -0.008(2)
C13 0.041(3) 0.037(3) 0.033(3) -0.006(2) -0.009(3) -0.011(3)
C33 0.032(3) 0.031(3) 0.029(3) 0.013(2) -0.010(2) -0.008(2)
C28 0.019(3) 0.045(3) 0.038(3) 0.014(3) -0.004(2) -0.011(2)
C4 0.036(3) 0.042(3) 0.032(3) 0.000(2) -0.019(3) 0.012(3)
C27 0.014(2) 0.045(3) 0.038(3) 0.003(3) -0.005(2) -0.007(2)
C32 0.035(3) 0.036(3) 0.027(3) 0.015(2) -0.002(2) -0.008(2)
C31 0.029(3) 0.033(3) 0.034(3) 0.008(2) 0.000(2) -0.012(2)
C5 0.023(3) 0.033(3) 0.035(3) 0.001(2) -0.008(2) 0.008(2)
C35 0.039(3) 0.049(4) 0.032(3) 0.022(3) -0.011(3) -0.004(3)
C16 0.043(4) 0.038(3) 0.037(3) -0.007(3) -0.007(3) -0.005(3)
C8 0.033(3) 0.033(3) 0.029(3) -0.004(2) -0.002(2) 0.008(2)
C24 0.043(4) 0.038(3) 0.051(4) -0.013(3) -0.020(3) -0.010(3)
O7 0.086(9) 0.060(7) 0.092(9) 0.001(6) -0.057(8) -0.004(6)

loop_
_atom_type_symbol
_atom_type_description
_atom_type_scat_dispersion_real
_atom_type_scat_dispersion_imag
_atom_type_scat_source
C C 0.0033 0.0016 'International Tables Vol C Tables 4.2.6.8 and 6.1.1.4'
H H 0.0000 0.0000 'International Tables Vol C Tables 4.2.6.8 and 6.1.1.4'
N N 0.0061 0.0033 'International Tables Vol C Tables 4.2.6.8 and 6.1.1.4'
Nd Nd -0.1943 3.0179 'International Tables Vol C Tables 4.2.6.8 and 6.1.1.4'
O O 0.0106 0.0060 'International Tables Vol C Tables 4.2.6.8 and 6.1.1.4'

loop_
_geom_angle_atom_site_label_1
_geom_angle_atom_site_label_2
_geom_angle_atom_site_label_3
_geom_angle
_geom_angle_site_symmetry_1
_geom_angle_site_symmetry_3
_geom_angle_publ_flag
O1 Nd1 Nd1 35.77(6) 2_766 2_766 ?
O1 Nd1 Nd1 42.24(7) . 2_766 ?
O1 Nd1 O1 78.00(11) . 2_766 ?
O1 Nd1 O2 127.57(10) . 2_766 ?
O1 Nd1 O4 132.18(11) . . ?
O1 Nd1 O3 86.30(12) . . ?
O1 Nd1 N2 85.38(11) . . ?
O1 Nd1 N1 143.97(11) . . ?
O1 Nd1 C1 103.24(11) . 2_766 ?
O1 Nd1 C1 25.26(11) 2_766 2_766 ?
O1 Nd1 C9 134.59(11) 2_766 . ?
O1 Nd1 C9 108.25(13) . . ?
O2 Nd1 Nd1 85.41(7) 2_766 2_766 ?
O2 Nd1 O1 49.71(10) 2_766 2_766 ?
O2 Nd1 O4 82.12(12) 2_766 . ?
O2 Nd1 O3 132.33(11) 2_766 . ?
O2 Nd1 N2 134.33(12) 2_766 . ?
O2 Nd1 N1 76.48(11) 2_766 . ?
O2 Nd1 C1 24.73(11) 2_766 2_766 ?
O2 Nd1 C9 106.62(13) 2_766 . ?
O6 Nd1 Nd1 66.59(7) 2_766 2_766 ?
O6 Nd1 O1 73.51(11) 2_766 . ?
O6 Nd1 O1 70.65(10) 2_766 2_766 ?
O6 Nd1 O2 84.41(11) 2_766 2_766 ?
O6 Nd1 O4 73.72(11) 2_766 . ?
O6 Nd1 O3 73.74(11) 2_766 . ?
O6 Nd1 N2 139.91(12) 2_766 . ?
O6 Nd1 N1 141.20(11) 2_766 . ?
O6 Nd1 C1 79.05(12) 2_766 2_766 ?
O6 Nd1 C9 68.65(12) 2_766 . ?
O5 Nd1 Nd1 68.22(7) . 2_766 ?
O5 Nd1 O1 79.93(11) . . ?
O5 Nd1 O1 67.18(10) . 2_766 ?
O5 Nd1 O2 82.69(11) . 2_766 ?
O5 Nd1 O6 133.73(11) . 2_766 ?
O5 Nd1 O4 146.67(11) . . ?
O5 Nd1 O3 141.74(11) . . ?
O5 Nd1 N2 72.25(12) . . ?
O5 Nd1 N1 77.21(11) . . ?
O5 Nd1 C1 70.99(12) . 2_766 ?
O5 Nd1 C9 157.29(12) . . ?
O4 Nd1 Nd1 139.30(8) . 2_766 ?
O4 Nd1 O1 121.29(11) . 2_766 ?
O4 Nd1 N2 98.32(12) . . ?
O4 Nd1 N1 70.47(12) . . ?
O4 Nd1 C1 103.59(13) . 2_766 ?
O4 Nd1 C9 25.91(13) . . ?
O3 Nd1 Nd1 121.09(9) . 2_766 ?
O3 Nd1 O1 143.85(11) . 2_766 ?
O3 Nd1 O4 51.45(12) . . ?
O3 Nd1 N2 71.18(12) . . ?
O3 Nd1 N1 94.72(12) . . ?
O3 Nd1 C1 147.25(12) . 2_766 ?
O3 Nd1 C9 25.91(13) . . ?
N2 Nd1 Nd1 117.63(9) . 2_766 ?
N2 Nd1 O1 138.14(11) . 2_766 ?
N2 Nd1 N1 61.30(12) . . ?
N2 Nd1 C1 139.93(12) . 2_766 ?
N2 Nd1 C9 87.05(13) . . ?
N1 Nd1 Nd1 142.68(8) . 2_766 ?
N1 Nd1 O1 117.01(11) . 2_766 ?
N1 Nd1 C1 95.19(12) . 2_766 ?
N1 Nd1 C9 84.79(13) . . ?
C1 Nd1 Nd1 61.01(9) 2_766 2_766 ?
C9 Nd1 Nd1 132.03(9) . 2_766 ?
C9 Nd1 C1 125.03(14) . 2_766 ?
Nd1 O1 Nd1 102.00(11) . 2_766 ?
C1 O1 Nd1 85.8(3) . 2_766 ?
C1 O1 Nd1 171.9(3) . . ?
C1 O2 Nd1 101.8(3) . 2_766 ?
C17 O6 Nd1 137.3(3) . 2_766 ?
C17 O5 Nd1 137.8(3) . . ?
C9 O4 Nd1 90.5(3) . . ?
C9 O3 Nd1 95.7(3) . . ?
C25 N2 Nd1 119.0(3) . . ?
C25 N2 C29 118.4(4) . . ?
C29 N2 Nd1 122.3(3) . . ?
C30 N1 Nd1 120.8(3) . . ?
C34 N1 Nd1 120.0(3) . . ?
C34 N1 C30 118.4(4) . . ?
O6 C17 O5 124.7(4) . . ?
O6 C17 C18 117.5(4) . . ?
O5 C17 C18 117.8(4) . . ?
O1 C1 Nd1 69.0(2) . 2_766 ?
O1 C1 C2 119.5(4) . . ?
O2 C1 Nd1 53.5(2) . 2_766 ?
O2 C1 O1 121.4(4) . . ?
O2 C1 C2 119.1(4) . . ?
C2 C1 Nd1 167.9(3) . 2_766 ?
O4 C9 Nd1 63.6(3) . . ?
O4 C9 O3 120.6(4) . . ?
O4 C9 C10 120.9(5) . . ?
O3 C9 Nd1 58.4(2) . . ?
O3 C9 C10 118.5(5) . . ?
C10 C9 Nd1 167.3(3) . . ?
C19 C18 C17 120.5(4) . . ?
C23 C18 C17 119.8(4) . . ?
C23 C18 C19 119.6(5) . . ?
C11 C10 C9 119.4(5) . . ?
C15 C10 C9 121.8(5) . . ?
C15 C10 C11 118.8(5) . . ?
C7 C2 C1 120.3(4) . . ?
C3 C2 C1 119.8(4) . . ?
C3 C2 C7 119.9(4) . . ?
C18 C19 H19 119.4 . . ?
C18 C19 C20 121.1(5) . . ?
C20 C19 H19 119.4 . . ?
N2 C25 H25 117.2 . . ?
N2 C25 C26 125.5(5) . . ?
C26 C25 H25 117.2 . . ?
N2 C29 C30 117.3(4) . . ?
N2 C29 C28 119.9(5) . . ?
C28 C29 C30 122.8(5) . . ?
C18 C23 H23 120.4 . . ?
C18 C23 C22 119.3(5) . . ?
C22 C23 H23 120.4 . . ?
N1 C30 C29 117.1(4) . . ?
N1 C30 C31 120.4(5) . . ?
C31 C30 C29 122.5(5) . . ?
C25 C26 C36 121.3(5) . . ?
C27 C26 C25 115.7(5) . . ?
C27 C26 C36 123.1(5) . . ?
C2 C7 H7 119.7 . . ?
C6 C7 C2 120.5(5) . . ?
C6 C7 H7 119.7 . . ?
C10 C11 H11 118.8 . . ?
C12 C11 C10 122.3(5) . . ?
C12 C11 H11 118.8 . . ?
C26 C36 H36A 109.5 . . ?
C26 C36 H36B 109.5 . . ?
C26 C36 H36C 109.5 . . ?
H36A C36 H36B 109.5 . . ?
H36A C36 H36C 109.5 . . ?
H36B C36 H36C 109.5 . . ?
N1 C34 H34 117.9 . . ?
N1 C34 C33 124.3(5) . . ?
C33 C34 H34 117.9 . . ?
C19 C20 C24 120.6(5) . . ?
C21 C20 C19 118.7(5) . . ?
C21 C20 C24 120.7(5) . . ?
C2 C3 H3 120.1 . . ?
C2 C3 C4 119.7(5) . . ?
C4 C3 H3 120.1 . . ?
C11 C12 C13 117.1(6) . . ?
C11 C12 C16 122.0(5) . . ?
C13 C12 C16 120.9(5) . . ?
C10 C15 H15 119.9 . . ?
C10 C15 C14 120.2(6) . . ?
C14 C15 H15 119.9 . . ?
C7 C6 C8 120.8(5) . . ?
C5 C6 C7 118.6(5) . . ?
C5 C6 C8 120.6(5) . . ?
C15 C14 H14 119.8 . . ?
C13 C14 C15 120.4(5) . . ?
C13 C14 H14 119.8 . . ?
C23 C22 H22 119.7 . . ?
C21 C22 C23 120.7(5) . . ?
C21 C22 H22 119.7 . . ?
C20 C21 H21 119.7 . . ?
C22 C21 C20 120.6(5) . . ?
C22 C21 H21 119.7 . . ?
C12 C13 H13 119.4 . . ?
C14 C13 C12 121.1(5) . . ?
C14 C13 H13 119.4 . . ?
C34 C33 C35 120.2(5) . . ?
C32 C33 C34 116.8(5) . . ?
C32 C33 C35 123.0(5) . . ?
C29 C28 H28 119.8 . . ?
C27 C28 C29 120.3(5) . . ?
C27 C28 H28 119.8 . . ?
C3 C4 H4 120.1 . . ?
C3 C4 C5 119.9(5) . . ?
C5 C4 H4 120.1 . . ?
C26 C27 H27 119.9 . . ?
C28 C27 C26 120.2(5) . . ?
C28 C27 H27 119.9 . . ?
C33 C32 H32 120.0 . . ?
C33 C32 C31 120.0(5) . . ?
C31 C32 H32 120.0 . . ?
C30 C31 H31 120.0 . . ?
C32 C31 C30 120.0(5) . . ?
C32 C31 H31 120.0 . . ?
C6 C5 C4 121.3(5) . . ?
C6 C5 H5 119.4 . . ?
C4 C5 H5 119.4 . . ?
C33 C35 H35A 109.5 . . ?
C33 C35 H35B 109.5 . . ?
C33 C35 H35C 109.5 . . ?
H35A C35 H35B 109.5 . . ?
H35A C35 H35C 109.5 . . ?
H35B C35 H35C 109.5 . . ?
C12 C16 H16A 109.5 . . ?
C12 C16 H16B 109.5 . . ?
C12 C16 H16C 109.5 . . ?
H16A C16 H16B 109.5 . . ?
H16A C16 H16C 109.5 . . ?
H16B C16 H16C 109.5 . . ?
C6 C8 H8A 109.5 . . ?
C6 C8 H8B 109.5 . . ?
C6 C8 H8C 109.5 . . ?
H8A C8 H8B 109.5 . . ?
H8A C8 H8C 109.5 . . ?
H8B C8 H8C 109.5 . . ?
C20 C24 H24A 109.5 . . ?
C20 C24 H24B 109.5 . . ?
C20 C24 H24C 109.5 . . ?
H24A C24 H24B 109.5 . . ?
H24A C24 H24C 109.5 . . ?
H24B C24 H24C 109.5 . . ?
H7A O7 H7B 89.3 . . ?

loop_
_geom_bond_atom_site_label_1
_geom_bond_atom_site_label_2
_geom_bond_distance
_geom_bond_site_symmetry_2
_geom_bond_publ_flag
Nd1 Nd1 4.0529(6) 2_766 ?
Nd1 O1 2.422(3) . ?
Nd1 O1 2.785(3) 2_766 ?
Nd1 O2 2.444(3) 2_766 ?
Nd1 O6 2.417(3) 2_766 ?
Nd1 O5 2.399(3) . ?
Nd1 O4 2.590(4) . ?
Nd1 O3 2.475(3) . ?
Nd1 N2 2.646(4) . ?
Nd1 N1 2.673(4) . ?
Nd1 C1 2.976(4) 2_766 ?
Nd1 C9 2.892(5) . ?
O1 C1 1.274(5) . ?
O2 C1 1.272(5) . ?
O6 C17 1.260(6) . ?
O5 C17 1.266(6) . ?
O4 C9 1.264(6) . ?
O3 C9 1.270(6) . ?
N2 C25 1.319(6) . ?
N2 C29 1.350(6) . ?
N1 C30 1.361(6) . ?
N1 C34 1.336(6) . ?
C17 C18 1.509(7) . ?
C1 C2 1.494(6) . ?
C9 C10 1.491(7) . ?
C18 C19 1.394(7) . ?
C18 C23 1.392(7) . ?
C10 C11 1.404(8) . ?
C10 C15 1.375(8) . ?
C2 C7 1.401(6) . ?
C2 C3 1.382(7) . ?
C19 H19 0.9500 . ?
C19 C20 1.396(7) . ?
C25 H25 0.9500 . ?
C25 C26 1.404(7) . ?
C29 C30 1.470(7) . ?
C29 C28 1.410(7) . ?
C23 H23 0.9500 . ?
C23 C22 1.397(7) . ?
C30 C31 1.389(7) . ?
C26 C36 1.490(7) . ?
C26 C27 1.383(7) . ?
C7 H7 0.9500 . ?
C7 C6 1.397(7) . ?
C11 H11 0.9500 . ?
C11 C12 1.395(8) . ?
C36 H36A 0.9800 . ?
C36 H36B 0.9800 . ?
C36 H36C 0.9800 . ?
C34 H34 0.9500 . ?
C34 C33 1.397(7) . ?
C20 C21 1.389(8) . ?
C20 C24 1.512(8) . ?
C3 H3 0.9500 . ?
C3 C4 1.389(7) . ?
C12 C13 1.402(8) . ?
C12 C16 1.504(9) . ?
C15 H15 0.9500 . ?
C15 C14 1.393(8) . ?
C6 C5 1.378(8) . ?
C6 C8 1.511(7) . ?
C14 H14 0.9500 . ?
C14 C13 1.384(9) . ?
C22 H22 0.9500 . ?
C22 C21 1.383(8) . ?
C21 H21 0.9500 . ?
C13 H13 0.9500 . ?
C33 C32 1.376(8) . ?
C33 C35 1.505(8) . ?
C28 H28 0.9500 . ?
C28 C27 1.370(8) . ?
C4 H4 0.9500 . ?
C4 C5 1.393(8) . ?
C27 H27 0.9500 . ?
C32 H32 0.9500 . ?
C32 C31 1.387(8) . ?
C31 H31 0.9500 . ?
C5 H5 0.9500 . ?
C35 H35A 0.9800 . ?
C35 H35B 0.9800 . ?
C35 H35C 0.9800 . ?
C16 H16A 0.9800 . ?
C16 H16B 0.9800 . ?
C16 H16C 0.9800 . ?
C8 H8A 0.9800 . ?
C8 H8B 0.9800 . ?
C8 H8C 0.9800 . ?
C24 H24A 0.9800 . ?
C24 H24B 0.9800 . ?
C24 H24C 0.9800 . ?
O7 H7A 0.8698 . ?
O7 H7B 0.8702 . ?

loop_
_geom_hbond_atom_site_label_D
_geom_hbond_atom_site_label_H
_geom_hbond_atom_site_label_A
_geom_hbond_distance_DH
_geom_hbond_distance_HA
_geom_hbond_distance_DA
_geom_hbond_angle_DHA
_geom_hbond_site_symmetry_A
_geom_hbond_publ_flag
O7 H7A O4 0.87 2.36 2.899(12) 120.1 . yes

loop_
_geom_torsion_atom_site_label_1
_geom_torsion_atom_site_label_2
_geom_torsion_atom_site_label_3
_geom_torsion_atom_site_label_4
_geom_torsion
_geom_torsion_site_symmetry_1
_geom_torsion_site_symmetry_2
_geom_torsion_site_symmetry_3
_geom_torsion_site_symmetry_4
_geom_torsion_publ_flag
Nd1 O1 C1 O2 11.2(4) 2_766 . . . ?
Nd1 O1 C1 C2 -170.4(4) 2_766 . . . ?
Nd1 O2 C1 O1 -13.0(5) 2_766 . . . ?
Nd1 O2 C1 C2 168.5(3) 2_766 . . . ?
Nd1 O6 C17 O5 31.4(7) 2_766 . . . ?
Nd1 O6 C17 C18 -148.4(3) 2_766 . . . ?
Nd1 O5 C17 O6 -5.8(7) . . . . ?
Nd1 O5 C17 C18 174.0(3) . . . . ?
Nd1 O4 C9 O3 13.2(4) . . . . ?
Nd1 O4 C9 C10 -166.4(4) . . . . ?
Nd1 O3 C9 O4 -13.9(5) . . . . ?
Nd1 O3 C9 C10 165.7(3) . . . . ?
Nd1 N2 C25 C26 -173.9(4) . . . . ?
Nd1 N2 C29 C30 -4.6(6) . . . . ?
Nd1 N2 C29 C28 174.9(4) . . . . ?
Nd1 N1 C30 C29 11.2(6) . . . . ?
Nd1 N1 C30 C31 -166.4(4) . . . . ?
Nd1 N1 C34 C33 169.4(4) . . . . ?
Nd1 C1 C2 C7 -112.8(15) 2_766 . . . ?
Nd1 C1 C2 C3 69.3(17) 2_766 . . . ?
Nd1 C9 C10 C11 56.6(19) . . . . ?
Nd1 C9 C10 C15 -123.8(16) . . . . ?
O1 C1 C2 C7 19.3(7) . . . . ?
O1 C1 C2 C3 -158.6(5) . . . . ?
O2 C1 C2 C7 -162.2(4) . . . . ?
O2 C1 C2 C3 19.9(7) . . . . ?
O6 C17 C18 C19 -3.9(6) . . . . ?
O6 C17 C18 C23 174.5(4) . . . . ?
O5 C17 C18 C19 176.2(4) . . . . ?
O5 C17 C18 C23 -5.3(6) . . . . ?
O4 C9 C10 C11 163.9(5) . . . . ?
O4 C9 C10 C15 -16.5(7) . . . . ?
O3 C9 C10 C11 -15.8(7) . . . . ?
O3 C9 C10 C15 163.8(5) . . . . ?
N2 C25 C26 C36 178.9(5) . . . . ?
N2 C25 C26 C27 -1.2(8) . . . . ?
N2 C29 C30 N1 -4.4(7) . . . . ?
N2 C29 C30 C31 173.2(5) . . . . ?
N2 C29 C28 C27 -1.0(9) . . . . ?
N1 C30 C31 C32 -3.5(8) . . . . ?
N1 C34 C33 C32 -2.2(8) . . . . ?
N1 C34 C33 C35 179.9(5) . . . . ?
C17 C18 C19 C20 178.4(4) . . . . ?
C17 C18 C23 C22 -177.4(4) . . . . ?
C1 C2 C7 C6 -176.1(4) . . . . ?
C1 C2 C3 C4 175.0(5) . . . . ?
C9 C10 C11 C12 -179.2(5) . . . . ?
C9 C10 C15 C14 -178.7(5) . . . . ?
C18 C19 C20 C21 -1.2(7) . . . . ?
C18 C19 C20 C24 -179.6(5) . . . . ?
C18 C23 C22 C21 -0.7(7) . . . . ?
C10 C11 C12 C13 -2.3(8) . . . . ?
C10 C11 C12 C16 177.2(5) . . . . ?
C10 C15 C14 C13 -1.8(8) . . . . ?
C2 C7 C6 C5 0.6(8) . . . . ?
C2 C7 C6 C8 179.6(5) . . . . ?
C2 C3 C4 C5 1.6(9) . . . . ?
C19 C18 C23 C22 1.0(7) . . . . ?
C19 C20 C21 C22 1.5(7) . . . . ?
C25 N2 C29 C30 -179.2(4) . . . . ?
C25 N2 C29 C28 0.3(7) . . . . ?
C25 C26 C27 C28 0.4(8) . . . . ?
C29 N2 C25 C26 0.9(8) . . . . ?
C29 C30 C31 C32 179.1(5) . . . . ?
C29 C28 C27 C26 0.6(9) . . . . ?
C23 C18 C19 C20 -0.1(7) . . . . ?
C23 C22 C21 C20 -0.6(8) . . . . ?
C30 N1 C34 C33 -0.9(8) . . . . ?
C30 C29 C28 C27 178.5(5) . . . . ?
C7 C2 C3 C4 -2.9(8) . . . . ?
C7 C6 C5 C4 -2.0(9) . . . . ?
C11 C10 C15 C14 0.9(8) . . . . ?
C11 C12 C13 C14 1.4(9) . . . . ?
C36 C26 C27 C28 -179.7(5) . . . . ?
C34 N1 C30 C29 -178.6(4) . . . . ?
C34 N1 C30 C31 3.8(7) . . . . ?
C34 C33 C32 C31 2.5(9) . . . . ?
C3 C2 C7 C6 1.8(7) . . . . ?
C3 C4 C5 C6 0.9(9) . . . . ?
C15 C10 C11 C12 1.2(8) . . . . ?
C15 C14 C13 C12 0.6(9) . . . . ?
C33 C32 C31 C30 0.2(9) . . . . ?
C28 C29 C30 N1 176.2(5) . . . . ?
C28 C29 C30 C31 -6.3(8) . . . . ?
C35 C33 C32 C31 -179.7(6) . . . . ?
C16 C12 C13 C14 -178.2(6) . . . . ?
C8 C6 C5 C4 179.0(6) . . . . ?
C24 C20 C21 C22 179.9(5) . . . . ?
